data_7229555
loop_
_publ_author_name
'Kawahata, Masatoshi'
'Tominaga, Masahide'
'Maekawa, Yumi'
'Yamaguchi, Kentaro'

_publ_section_title
;
 Preparation and crystal structures of charge-transfer complexes of
 acyclic host molecules bearing pyrogallol derivatives with paraquat
;
_journal_name_full CrystEngComm
_journal_paper_doi 10.1039/C7CE01748K
_journal_year 2017
_chemical_formula_sum 'C29 H37 Cl3 O6'
_chemical_formula_weight 587.93
_space_group_crystal_system monoclinic
_space_group_IT_number 14
_space_group_name_Hall '-P 2ybc'
_space_group_name_H-M_alt 'P 1 21/c 1'
_symmetry_space_group_name_Hall '-P 2ybc'
_symmetry_space_group_name_H-M 'P 1 21/c 1'
_atom_sites_solution_hydrogens geom
_audit_creation_method SHELXL-2016/6
_audit_update_record
;
2017-09-19 deposited with the CCDC.
2017-11-13 downloaded from the CCDC.
;
_cell_angle_alpha 90
_cell_angle_beta 97.3820(10)
_cell_angle_gamma 90
_cell_formula_units_Z 4
_cell_length_a 17.6945(11)
_cell_length_b 11.4264(7)
_cell_length_c 14.1947(9)
_cell_measurement_reflns_used 9117
_cell_measurement_temperature 100(2)
_cell_measurement_theta_max 25.78
_cell_measurement_theta_min 2.30
_cell_volume 2846.2(3)
_computing_cell_refinement 'SAINT (Bruker AXS, 2015)'
_computing_data_collection 'APEX3 (Bruker AXS, 2015)'
_computing_data_reduction 'SAINT (Bruker AXS, 2015)'
_computing_molecular_graphics 'ORTEP-3 for Windows (Farrugia, 1997)'
_computing_publication_material 'SHELXLE (H\"ubschle et al., 2011)'
_computing_structure_refinement 'SHELXL-2016/6 (Sheldrick, 2016)'
_computing_structure_solution 'SHELXT 2014/5 (Sheldrick, 2014)'
_diffrn_ambient_temperature 100(2)
_diffrn_detector_area_resol_mean 8.333
_diffrn_measured_fraction_theta_full 0.987
_diffrn_measured_fraction_theta_max 0.932
_diffrn_measurement_device_type 'Bruker APEX II CCD area detector'
_diffrn_measurement_method '\f and \w scans'
_diffrn_radiation_type MoK\a
_diffrn_radiation_wavelength 0.71073
_diffrn_reflns_av_R_equivalents 0.0258
_diffrn_reflns_av_unetI/netI 0.0213
_diffrn_reflns_Laue_measured_fraction_full 0.987
_diffrn_reflns_Laue_measured_fraction_max 0.932
_diffrn_reflns_limit_h_max 21
_diffrn_reflns_limit_h_min -21
_diffrn_reflns_limit_k_max 13
_diffrn_reflns_limit_k_min -13
_diffrn_reflns_limit_l_max 16
_diffrn_reflns_limit_l_min -17
_diffrn_reflns_number 25518
_diffrn_reflns_point_group_measured_fraction_full 0.987
_diffrn_reflns_point_group_measured_fraction_max 0.932
_diffrn_reflns_theta_full 25.242
_diffrn_reflns_theta_max 26.114
_diffrn_reflns_theta_min 1.160
_diffrn_source 'fine-focus sealed tube'
_exptl_absorpt_coefficient_mu 0.363
_exptl_absorpt_correction_T_max 0.9563
_exptl_absorpt_correction_T_min 0.8932
_exptl_absorpt_correction_type empirical
_exptl_absorpt_process_details 'SADABS Sheldrick 1996'
_exptl_crystal_colour colourless
_exptl_crystal_density_diffrn 1.372
_exptl_crystal_description prismatic
_exptl_crystal_F_000 1240
_exptl_crystal_size_max 0.250
_exptl_crystal_size_mid 0.140
_exptl_crystal_size_min 0.100
_refine_diff_density_max 0.410
_refine_diff_density_min -0.419
_refine_diff_density_rms 0.047
_refine_ls_extinction_method none
_refine_ls_goodness_of_fit_ref 1.057
_refine_ls_hydrogen_treatment constr
_refine_ls_matrix_type full
_refine_ls_number_parameters 349
_refine_ls_number_reflns 5275
_refine_ls_number_restraints 0
_refine_ls_restrained_S_all 1.057
_refine_ls_R_factor_all 0.0403
_refine_ls_R_factor_gt 0.0336
_refine_ls_shift/su_max 0.000
_refine_ls_shift/su_mean 0.000
_refine_ls_structure_factor_coef Fsqd
_refine_ls_weighting_details 'w=1/[\s^2^(Fo^2^)+(0.0367P)^2^+1.8207P] where P=(Fo^2^+2Fc^2^)/3'
_refine_ls_weighting_scheme calc
_refine_ls_wR_factor_gt 0.0814
_refine_ls_wR_factor_ref 0.0859
_reflns_Friedel_coverage 0.000
_reflns_number_gt 4573
_reflns_number_total 5275
_reflns_threshold_expression 'I > 2\s(I)'
_cod_data_source_file c7ce01748k2.cif
_cod_data_source_block 1a
_cod_database_code 7229555
_shelx_shelxl_version_number 2016/6
_shelx_space_group_comment
;
The symmetry employed for this shelxl refinement is uniquely defined
by the following loop, which should always be used as a source of
symmetry information in preference to the above space-group names.
They are only intended as comments.
;
_shelx_estimated_absorpt_t_min 0.915
_shelx_estimated_absorpt_t_max 0.965

loop_
_space_group_symop_operation_xyz
'x, y, z'
'-x, y+1/2, -z+1/2'
'-x, -y, -z'
'x, -y-1/2, z-1/2'

loop_
_atom_site_label
_atom_site_type_symbol
_atom_site_fract_x
_atom_site_fract_y
_atom_site_fract_z
_atom_site_U_iso_or_equiv
_atom_site_adp_type
_atom_site_occupancy
_atom_site_site_symmetry_order
_atom_site_calc_flag
_atom_site_refinement_flags_posn
_atom_site_refinement_flags_adp
C1 C 0.72638(8) 0.40734(13) 0.54672(10) 0.0134(3) Uani 1 1 d . .
C2 C 0.65477(8) 0.39962(13) 0.47185(11) 0.0134(3) Uani 1 1 d . .
H2A H 0.633495 0.479086 0.459481 0.016 Uiso 1 1 calc R U
H2AB H 0.669613 0.369069 0.411600 0.016 Uiso 1 1 calc R U
C3 C 0.59301(8) 0.31975(13) 0.50453(10) 0.0136(3) Uani 1 1 d . .
C4 C 0.62826(9) 0.19710(14) 0.52391(11) 0.0151(3) Uani 1 1 d . .
H4A H 0.589593 0.143736 0.544818 0.018 Uiso 1 1 calc R U
H4AB H 0.644044 0.165266 0.464580 0.018 Uiso 1 1 calc R U
C5 C 0.69775(9) 0.20295(14) 0.60097(11) 0.0173(3) Uani 1 1 d . .
H5 H 0.719235 0.122623 0.613141 0.021 Uiso 1 1 calc R U
C6 C 0.75835(8) 0.28267(14) 0.56644(11) 0.0154(3) Uani 1 1 d . .
H6A H 0.774525 0.249926 0.507636 0.019 Uiso 1 1 calc R U
H6AB H 0.803555 0.286100 0.615313 0.019 Uiso 1 1 calc R U
C7 C 0.57088(9) 0.36923(15) 0.59866(11) 0.0163(3) Uani 1 1 d . .
H7A H 0.548759 0.448380 0.587591 0.020 Uiso 1 1 calc R U
H7AB H 0.531887 0.318306 0.621740 0.020 Uiso 1 1 calc R U
C8 C 0.64121(9) 0.37567(15) 0.67386(11) 0.0178(3) Uani 1 1 d . .
H8 H 0.625976 0.408234 0.734040 0.021 Uiso 1 1 calc R U
C9 C 0.70156(9) 0.45539(14) 0.63918(11) 0.0167(3) Uani 1 1 d . .
H9A H 0.746351 0.460464 0.688567 0.020 Uiso 1 1 calc R U
H9AB H 0.680463 0.535155 0.627984 0.020 Uiso 1 1 calc R U
C10 C 0.67389(9) 0.25276(15) 0.69281(11) 0.0201(4) Uani 1 1 d . .
H10A H 0.635029 0.201431 0.715736 0.024 Uiso 1 1 calc R U
H10B H 0.718545 0.256106 0.742503 0.024 Uiso 1 1 calc R U
C11 C 0.78649(8) 0.48444(13) 0.50849(11) 0.0141(3) Uani 1 1 d . .
C12 C 0.81234(9) 0.58815(14) 0.55317(11) 0.0156(3) Uani 1 1 d . .
H12 H 0.792695 0.612588 0.609201 0.019 Uiso 1 1 calc R U
C13 C 0.86682(9) 0.65622(13) 0.51617(11) 0.0159(3) Uani 1 1 d . .
C14 C 0.89583(9) 0.62201(14) 0.43381(11) 0.0151(3) Uani 1 1 d . .
C15 C 0.87092(9) 0.51705(14) 0.38956(11) 0.0150(3) Uani 1 1 d . .
C16 C 0.81625(8) 0.44951(14) 0.42606(11) 0.0143(3) Uani 1 1 d . .
H16 H 0.798891 0.379092 0.394904 0.017 Uiso 1 1 calc R U
C17 C 0.87621(10) 0.78983(16) 0.64718(12) 0.0257(4) Uani 1 1 d . .
H17A H 0.901669 0.863142 0.668388 0.039 Uiso 1 1 calc R U
H17B H 0.892829 0.727400 0.692497 0.039 Uiso 1 1 calc R U
H17C H 0.820902 0.799821 0.643484 0.039 Uiso 1 1 calc R U
C18 C 1.02551(9) 0.65754(16) 0.42868(14) 0.0273(4) Uani 1 1 d . .
H18A H 1.032879 0.574869 0.413901 0.041 Uiso 1 1 calc R U
H18B H 1.035444 0.669245 0.497552 0.041 Uiso 1 1 calc R U
H18C H 1.060757 0.705635 0.397331 0.041 Uiso 1 1 calc R U
C19 C 0.88394(12) 0.38044(18) 0.26589(14) 0.0374(5) Uani 1 1 d . .
H19A H 0.829361 0.381810 0.242550 0.056 Uiso 1 1 calc R U
H19B H 0.894665 0.316075 0.311261 0.056 Uiso 1 1 calc R U
H19C H 0.913050 0.369056 0.212346 0.056 Uiso 1 1 calc R U
C20 C 0.52268(8) 0.31008(13) 0.42948(11) 0.0138(3) Uani 1 1 d . .
C21 C 0.52058(9) 0.36213(13) 0.34057(11) 0.0147(3) Uani 1 1 d . .
H21 H 0.562666 0.407596 0.326498 0.018 Uiso 1 1 calc R U
C22 C 0.45743(9) 0.34835(13) 0.27190(11) 0.0152(3) Uani 1 1 d . .
C23 C 0.39564(9) 0.28180(14) 0.29085(11) 0.0154(3) Uani 1 1 d . .
C24 C 0.39656(9) 0.23157(14) 0.38094(11) 0.0163(3) Uani 1 1 d . .
C25 C 0.45942(9) 0.24589(14) 0.44980(11) 0.0149(3) Uani 1 1 d . .
H25 H 0.459339 0.211904 0.510862 0.018 Uiso 1 1 calc R U
C26 C 0.50105(9) 0.49404(14) 0.17040(12) 0.0193(3) Uani 1 1 d . .
H26A H 0.554004 0.466897 0.177109 0.029 Uiso 1 1 calc R U
H26B H 0.495456 0.553695 0.218625 0.029 Uiso 1 1 calc R U
H26C H 0.487390 0.527704 0.107000 0.029 Uiso 1 1 calc R U
C27 C 0.32297(11) 0.15911(16) 0.18070(13) 0.0289(4) Uani 1 1 d . .
H27A H 0.278520 0.159589 0.131787 0.043 Uiso 1 1 calc R U
H27B H 0.315516 0.100675 0.229199 0.043 Uiso 1 1 calc R U
H27C H 0.368674 0.139535 0.151610 0.043 Uiso 1 1 calc R U
C28 C 0.32781(10) 0.12150(17) 0.48503(12) 0.0254(4) Uani 1 1 d . .
H28A H 0.278582 0.082206 0.485009 0.038 Uiso 1 1 calc R U
H28B H 0.332710 0.183939 0.532752 0.038 Uiso 1 1 calc R U
H28C H 0.369060 0.064663 0.500201 0.038 Uiso 1 1 calc R U
O1 O 0.89558(7) 0.75928(10) 0.55527(8) 0.0210(3) Uani 1 1 d . .
O2 O 0.94849(6) 0.69105(10) 0.39535(8) 0.0181(2) Uani 1 1 d . .
O3 O 0.90530(6) 0.48822(10) 0.31152(8) 0.0209(3) Uani 1 1 d . .
O4 O 0.45190(6) 0.39756(10) 0.18275(8) 0.0203(3) Uani 1 1 d . .
O5 O 0.33202(6) 0.27229(10) 0.22379(8) 0.0194(3) Uani 1 1 d . .
O6 O 0.33230(6) 0.17035(11) 0.39383(8) 0.0220(3) Uani 1 1 d . .
C29 C 0.10183(10) 0.45523(15) 0.10341(12) 0.0222(4) Uani 1 1 d . .
H29 H 0.070695 0.388979 0.073173 0.027 Uiso 1 1 calc R U
Cl1 Cl 0.19190(2) 0.40119(4) 0.14941(3) 0.02667(12) Uani 1 1 d . .
Cl2 Cl 0.05516(3) 0.51296(5) 0.19554(4) 0.04094(14) Uani 1 1 d . .
Cl3 Cl 0.10983(3) 0.56297(5) 0.01632(4) 0.04814(16) Uani 1 1 d . .

loop_
_atom_site_aniso_label
_atom_site_aniso_U_11
_atom_site_aniso_U_22
_atom_site_aniso_U_33
_atom_site_aniso_U_23
_atom_site_aniso_U_13
_atom_site_aniso_U_12
C1 0.0126(7) 0.0145(8) 0.0127(7) -0.0009(6) 0.0005(6) -0.0009(6)
C2 0.0129(7) 0.0140(8) 0.0131(7) -0.0002(6) 0.0012(6) -0.0002(6)
C3 0.0122(7) 0.0154(8) 0.0132(7) -0.0012(6) 0.0015(6) -0.0011(6)
C4 0.0146(8) 0.0149(8) 0.0161(8) 0.0007(6) 0.0029(6) -0.0021(6)
C5 0.0151(8) 0.0172(8) 0.0190(8) 0.0046(7) -0.0006(6) -0.0007(6)
C6 0.0114(7) 0.0174(8) 0.0174(8) 0.0019(6) 0.0015(6) 0.0008(6)
C7 0.0131(8) 0.0213(8) 0.0150(8) -0.0020(6) 0.0036(6) 0.0001(6)
C8 0.0162(8) 0.0260(9) 0.0118(8) -0.0029(7) 0.0038(6) -0.0021(7)
C9 0.0152(8) 0.0207(8) 0.0142(8) -0.0029(6) 0.0015(6) -0.0030(6)
C10 0.0164(8) 0.0274(9) 0.0158(8) 0.0051(7) -0.0011(6) -0.0055(7)
C11 0.0106(7) 0.0156(8) 0.0156(8) 0.0022(6) -0.0006(6) 0.0017(6)
C12 0.0160(8) 0.0174(8) 0.0134(8) -0.0007(6) 0.0016(6) 0.0004(6)
C13 0.0154(8) 0.0142(8) 0.0169(8) 0.0006(6) -0.0025(6) -0.0011(6)
C14 0.0120(7) 0.0164(8) 0.0168(8) 0.0051(6) 0.0010(6) -0.0004(6)
C15 0.0135(7) 0.0187(8) 0.0125(7) 0.0005(6) 0.0006(6) 0.0018(6)
C16 0.0137(7) 0.0145(8) 0.0142(8) -0.0010(6) -0.0006(6) -0.0012(6)
C17 0.0309(10) 0.0248(9) 0.0222(9) -0.0089(7) 0.0071(7) -0.0099(8)
C18 0.0148(8) 0.0243(9) 0.0430(11) 0.0046(8) 0.0042(8) -0.0015(7)
C19 0.0451(12) 0.0385(12) 0.0332(11) -0.0209(9) 0.0228(9) -0.0194(10)
C20 0.0138(8) 0.0122(7) 0.0154(8) -0.0033(6) 0.0027(6) 0.0026(6)
C21 0.0137(8) 0.0141(8) 0.0167(8) -0.0029(6) 0.0036(6) -0.0011(6)
C22 0.0186(8) 0.0138(8) 0.0132(8) -0.0012(6) 0.0022(6) 0.0021(6)
C23 0.0128(8) 0.0153(8) 0.0170(8) -0.0029(6) -0.0022(6) 0.0026(6)
C24 0.0124(8) 0.0166(8) 0.0203(8) -0.0017(6) 0.0036(6) -0.0008(6)
C25 0.0143(8) 0.0168(8) 0.0136(7) -0.0004(6) 0.0020(6) 0.0011(6)
C26 0.0198(8) 0.0197(9) 0.0187(8) 0.0032(7) 0.0032(7) -0.0025(7)
C27 0.0348(10) 0.0227(9) 0.0259(9) -0.0031(8) -0.0087(8) -0.0043(8)
C28 0.0242(9) 0.0321(10) 0.0204(9) 0.0014(7) 0.0049(7) -0.0095(8)
O1 0.0270(6) 0.0170(6) 0.0196(6) -0.0042(5) 0.0050(5) -0.0080(5)
O2 0.0145(5) 0.0185(6) 0.0217(6) 0.0042(5) 0.0033(4) -0.0030(4)
O3 0.0222(6) 0.0224(6) 0.0200(6) -0.0053(5) 0.0096(5) -0.0065(5)
O4 0.0236(6) 0.0220(6) 0.0141(6) 0.0035(5) -0.0019(5) -0.0054(5)
O5 0.0164(6) 0.0199(6) 0.0200(6) -0.0017(5) -0.0047(4) -0.0011(5)
O6 0.0151(6) 0.0309(7) 0.0197(6) 0.0028(5) 0.0018(5) -0.0083(5)
C29 0.0213(9) 0.0210(9) 0.0243(9) 0.0006(7) 0.0029(7) -0.0004(7)
Cl1 0.0187(2) 0.0363(3) 0.0248(2) -0.00644(18) 0.00165(16) 0.00227(18)
Cl2 0.0336(3) 0.0479(3) 0.0437(3) -0.0111(2) 0.0139(2) 0.0117(2)
Cl3 0.0579(4) 0.0372(3) 0.0483(3) 0.0215(2) 0.0030(3) -0.0076(3)

loop_
_atom_type_symbol
_atom_type_description
_atom_type_scat_dispersion_real
_atom_type_scat_dispersion_imag
_atom_type_scat_source
C C 0.0033 0.0016 'International Tables Vol C Tables 4.2.6.8 and 6.1.1.4'
H H 0.0000 0.0000 'International Tables Vol C Tables 4.2.6.8 and 6.1.1.4'
O O 0.0106 0.0060 'International Tables Vol C Tables 4.2.6.8 and 6.1.1.4'
Cl Cl 0.1484 0.1585 'International Tables Vol C Tables 4.2.6.8 and 6.1.1.4'

loop_
_geom_angle_atom_site_label_1
_geom_angle_atom_site_label_2
_geom_angle_atom_site_label_3
_geom_angle
C11 C1 C9 112.59(12)
C11 C1 C6 109.84(12)
C9 C1 C6 108.22(12)
C11 C1 C2 109.49(12)
C9 C1 C2 107.93(12)
C6 C1 C2 108.67(12)
C3 C2 C1 112.14(12)
C3 C2 H2A 109.2
C1 C2 H2A 109.2
C3 C2 H2AB 109.2
C1 C2 H2AB 109.2
H2A C2 H2AB 107.9
C20 C3 C2 112.15(12)
C20 C3 C4 109.34(12)
C2 C3 C4 107.78(12)
C20 C3 C7 110.69(12)
C2 C3 C7 108.16(12)
C4 C3 C7 108.61(12)
C5 C4 C3 110.78(13)
C5 C4 H4A 109.5
C3 C4 H4A 109.5
C5 C4 H4AB 109.5
C3 C4 H4AB 109.5
H4A C4 H4AB 108.1
C10 C5 C6 109.38(13)
C10 C5 C4 109.81(13)
C6 C5 C4 109.04(12)
C10 C5 H5 109.5
C6 C5 H5 109.5
C4 C5 H5 109.5
C5 C6 C1 110.53(12)
C5 C6 H6A 109.5
C1 C6 H6A 109.5
C5 C6 H6AB 109.5
C1 C6 H6AB 109.5
H6A C6 H6AB 108.1
C8 C7 C3 110.24(12)
C8 C7 H7A 109.6
C3 C7 H7A 109.6
C8 C7 H7AB 109.6
C3 C7 H7AB 109.6
H7A C7 H7AB 108.1
C10 C8 C9 109.82(13)
C10 C8 C7 109.45(13)
C9 C8 C7 109.97(13)
C10 C8 H8 109.2
C9 C8 H8 109.2
C7 C8 H8 109.2
C8 C9 C1 110.44(13)
C8 C9 H9A 109.6
C1 C9 H9A 109.6
C8 C9 H9AB 109.6
C1 C9 H9AB 109.6
H9A C9 H9AB 108.1
C8 C10 C5 109.33(13)
C8 C10 H10A 109.8
C5 C10 H10A 109.8
C8 C10 H10B 109.8
C5 C10 H10B 109.8
H10A C10 H10B 108.3
C12 C11 C16 119.06(14)
C12 C11 C1 121.99(14)
C16 C11 C1 118.96(13)
C13 C12 C11 120.39(14)
C13 C12 H12 119.8
C11 C12 H12 119.8
O1 C13 C14 115.04(14)
O1 C13 C12 124.44(14)
C14 C13 C12 120.51(14)
O2 C14 C13 120.69(14)
O2 C14 C15 120.04(14)
C13 C14 C15 119.27(14)
O3 C15 C16 124.80(14)
O3 C15 C14 114.96(14)
C16 C15 C14 120.23(14)
C15 C16 C11 120.51(14)
C15 C16 H16 119.7
C11 C16 H16 119.7
O1 C17 H17A 109.5
O1 C17 H17B 109.5
H17A C17 H17B 109.5
O1 C17 H17C 109.5
H17A C17 H17C 109.5
H17B C17 H17C 109.5
O2 C18 H18A 109.5
O2 C18 H18B 109.5
H18A C18 H18B 109.5
O2 C18 H18C 109.5
H18A C18 H18C 109.5
H18B C18 H18C 109.5
O3 C19 H19A 109.5
O3 C19 H19B 109.5
H19A C19 H19B 109.5
O3 C19 H19C 109.5
H19A C19 H19C 109.5
H19B C19 H19C 109.5
C21 C20 C25 118.84(14)
C21 C20 C3 121.57(13)
C25 C20 C3 119.58(13)
C20 C21 C22 120.76(14)
C20 C21 H21 119.6
C22 C21 H21 119.6
O4 C22 C23 115.96(13)
O4 C22 C21 123.54(14)
C23 C22 C21 120.50(14)
O5 C23 C22 120.16(14)
O5 C23 C24 120.64(14)
C22 C23 C24 119.04(14)
O6 C24 C25 124.69(14)
O6 C24 C23 114.83(13)
C25 C24 C23 120.49(14)
C24 C25 C20 120.33(14)
C24 C25 H25 119.8
C20 C25 H25 119.8
O4 C26 H26A 109.5
O4 C26 H26B 109.5
H26A C26 H26B 109.5
O4 C26 H26C 109.5
H26A C26 H26C 109.5
H26B C26 H26C 109.5
O5 C27 H27A 109.5
O5 C27 H27B 109.5
H27A C27 H27B 109.5
O5 C27 H27C 109.5
H27A C27 H27C 109.5
H27B C27 H27C 109.5
O6 C28 H28A 109.5
O6 C28 H28B 109.5
H28A C28 H28B 109.5
O6 C28 H28C 109.5
H28A C28 H28C 109.5
H28B C28 H28C 109.5
C13 O1 C17 117.23(12)
C14 O2 C18 112.09(12)
C15 O3 C19 117.22(13)
C22 O4 C26 117.09(12)
C23 O5 C27 113.70(12)
C24 O6 C28 117.88(13)
Cl1 C29 Cl2 110.20(9)
Cl1 C29 Cl3 110.83(9)
Cl2 C29 Cl3 110.28(10)
Cl1 C29 H29 108.5
Cl2 C29 H29 108.5
Cl3 C29 H29 108.5

loop_
_geom_bond_atom_site_label_1
_geom_bond_atom_site_label_2
_geom_bond_distance
C1 C11 1.533(2)
C1 C9 1.538(2)
C1 C6 1.545(2)
C1 C2 1.548(2)
C2 C3 1.540(2)
C2 H2A 0.9900
C2 H2AB 0.9900
C3 C20 1.535(2)
C3 C4 1.544(2)
C3 C7 1.547(2)
C4 C5 1.539(2)
C4 H4A 0.9900
C4 H4AB 0.9900
C5 C10 1.531(2)
C5 C6 1.534(2)
C5 H5 1.0000
C6 H6A 0.9900
C6 H6AB 0.9900
C7 C8 1.534(2)
C7 H7A 0.9900
C7 H7AB 0.9900
C8 C10 1.529(2)
C8 C9 1.532(2)
C8 H8 1.0000
C9 H9A 0.9900
C9 H9AB 0.9900
C10 H10A 0.9900
C10 H10B 0.9900
C11 C12 1.393(2)
C11 C16 1.401(2)
C12 C13 1.393(2)
C12 H12 0.9500
C13 O1 1.3716(19)
C13 C14 1.392(2)
C14 O2 1.3853(18)
C14 C15 1.399(2)
C15 O3 1.3707(19)
C15 C16 1.389(2)
C16 H16 0.9500
C17 O1 1.434(2)
C17 H17A 0.9800
C17 H17B 0.9800
C17 H17C 0.9800
C18 O2 1.436(2)
C18 H18A 0.9800
C18 H18B 0.9800
C18 H18C 0.9800
C19 O3 1.420(2)
C19 H19A 0.9800
C19 H19B 0.9800
C19 H19C 0.9800
C20 C21 1.391(2)
C20 C25 1.399(2)
C21 C22 1.394(2)
C21 H21 0.9500
C22 O4 1.3767(19)
C22 C23 1.386(2)
C23 O5 1.3820(18)
C23 C24 1.400(2)
C24 O6 1.3672(19)
C24 C25 1.393(2)
C25 H25 0.9500
C26 O4 1.4289(19)
C26 H26A 0.9800
C26 H26B 0.9800
C26 H26C 0.9800
C27 O5 1.431(2)
C27 H27A 0.9800
C27 H27B 0.9800
C27 H27C 0.9800
C28 O6 1.421(2)
C28 H28A 0.9800
C28 H28B 0.9800
C28 H28C 0.9800
C29 Cl1 1.7552(17)
C29 Cl2 1.7620(18)
C29 Cl3 1.7631(18)
C29 H29 1.0000

loop_
_geom_torsion_atom_site_label_1
_geom_torsion_atom_site_label_2
_geom_torsion_atom_site_label_3
_geom_torsion_atom_site_label_4
_geom_torsion
C11 C1 C2 C3 178.05(12)
C9 C1 C2 C3 -59.07(16)
C6 C1 C2 C3 58.07(16)
C1 C2 C3 C20 -178.83(12)
C1 C2 C3 C4 -58.42(16)
C1 C2 C3 C7 58.83(16)
C20 C3 C4 C5 -178.44(12)
C2 C3 C4 C5 59.40(15)
C7 C3 C4 C5 -57.56(16)
C3 C4 C5 C10 58.84(16)
C3 C4 C5 C6 -60.99(16)
C10 C5 C6 C1 -60.17(16)
C4 C5 C6 C1 59.92(16)
C11 C1 C6 C5 -177.72(12)
C9 C1 C6 C5 59.00(16)
C2 C1 C6 C5 -57.96(16)
C20 C3 C7 C8 178.60(13)
C2 C3 C7 C8 -58.16(16)
C4 C3 C7 C8 58.56(16)
C3 C7 C8 C10 -60.86(16)
C3 C7 C8 C9 59.87(17)
C10 C8 C9 C1 60.13(16)
C7 C8 C9 C1 -60.38(17)
C11 C1 C9 C8 179.63(12)
C6 C1 C9 C8 -58.77(16)
C2 C1 C9 C8 58.67(16)
C9 C8 C10 C5 -59.94(16)
C7 C8 C10 C5 60.89(16)
C6 C5 C10 C8 59.84(16)
C4 C5 C10 C8 -59.78(16)
C9 C1 C11 C12 -2.0(2)
C6 C1 C11 C12 -122.68(15)
C2 C1 C11 C12 118.06(15)
C9 C1 C11 C16 178.05(13)
C6 C1 C11 C16 57.37(17)
C2 C1 C11 C16 -61.89(17)
C16 C11 C12 C13 0.2(2)
C1 C11 C12 C13 -179.75(14)
C11 C12 C13 O1 -179.96(14)
C11 C12 C13 C14 0.4(2)
O1 C13 C14 O2 -1.4(2)
C12 C13 C14 O2 178.24(13)
O1 C13 C14 C15 178.94(13)
C12 C13 C14 C15 -1.4(2)
O2 C14 C15 O3 3.3(2)
C13 C14 C15 O3 -177.13(14)
O2 C14 C15 C16 -177.83(14)
C13 C14 C15 C16 1.8(2)
O3 C15 C16 C11 177.58(14)
C14 C15 C16 C11 -1.2(2)
C12 C11 C16 C15 0.2(2)
C1 C11 C16 C15 -179.83(14)
C2 C3 C20 C21 4.5(2)
C4 C3 C20 C21 -114.96(15)
C7 C3 C20 C21 125.43(15)
C2 C3 C20 C25 -176.56(13)
C4 C3 C20 C25 63.94(17)
C7 C3 C20 C25 -55.66(18)
C25 C20 C21 C22 -1.6(2)
C3 C20 C21 C22 177.32(14)
C20 C21 C22 O4 179.99(14)
C20 C21 C22 C23 -0.4(2)
O4 C22 C23 O5 -2.9(2)
C21 C22 C23 O5 177.46(14)
O4 C22 C23 C24 -178.40(14)
C21 C22 C23 C24 1.9(2)
O5 C23 C24 O6 2.7(2)
C22 C23 C24 O6 178.21(14)
O5 C23 C24 C25 -177.04(14)
C22 C23 C24 C25 -1.5(2)
O6 C24 C25 C20 179.85(14)
C23 C24 C25 C20 -0.4(2)
C21 C20 C25 C24 2.0(2)
C3 C20 C25 C24 -176.95(14)
C14 C13 O1 C17 -171.11(14)
C12 C13 O1 C17 9.2(2)
C13 C14 O2 C18 93.10(17)
C15 C14 O2 C18 -87.29(17)
C16 C15 O3 C19 -1.0(2)
C14 C15 O3 C19 177.90(16)
C23 C22 O4 C26 160.68(14)
C21 C22 O4 C26 -19.7(2)
C22 C23 O5 C27 109.07(17)
C24 C23 O5 C27 -75.48(19)
C25 C24 O6 C28 2.6(2)
C23 C24 O6 C28 -177.17(14)
